data_4342409
loop_
_publ_author_name
'Bakewell, Clare'
'White, Andrew J. P.'
'Long, Nicholas J.'
'Williams, Charlotte K.'

_publ_section_title
;
 Scandium and Yttrium Phosphasalen Complexes as Initiators for
 Ring-Opening Polymerization of Cyclic Esters.
;
_journal_issue 5
_journal_name_full 'Inorganic chemistry'
_journal_page_first 2204
_journal_paper_doi 10.1021/ic5027015
_journal_volume 54
_journal_year 2015
_chemical_formula_moiety 'C58 H74 N3 P2 Sc O3, C4 H8 O'
_chemical_formula_sum 'C62 H82 N3 O4 P2 Sc'
_chemical_formula_weight 1040.20
_chemical_name_systematic
;
 ?
;
_space_group_crystal_system triclinic
_space_group_IT_number 2
_space_group_name_Hall '-P 1'
_space_group_name_H-M_alt 'P -1'
_symmetry_space_group_name_Hall '-P 1'
_symmetry_space_group_name_H-M 'P -1'
_atom_sites_solution_hydrogens mixed
_audit_creation_method SHELXL
_cell_angle_alpha 84.4027(19)
_cell_angle_beta 86.0777(18)
_cell_angle_gamma 76.756(3)
_cell_formula_units_Z 2
_cell_length_a 11.0189(3)
_cell_length_b 11.3700(4)
_cell_length_c 24.4255(4)
_cell_measurement_reflns_used 8649
_cell_measurement_temperature 173
_cell_measurement_theta_max 73.0100
_cell_measurement_theta_min 3.5980
_cell_volume 2961.20(15)
_computing_cell_refinement CrysAlisPro,
_computing_data_collection CrysAlisPro,
_computing_data_reduction CrysAlisPro,
_computing_molecular_graphics 'Bruker SHELXTL'
_computing_publication_material 'CIFTAB-2013 (Sheldrick, 2013)'
_computing_structure_refinement 'SHELXL-2013 (Sheldrick, 2013)'
_computing_structure_solution 'SHELXS-2013 (Sheldrick, 2013)'
_diffrn_ambient_temperature 173
_diffrn_detector_area_resol_mean 10.4115
_diffrn_measured_fraction_theta_full 0.982
_diffrn_measured_fraction_theta_max 0.944
_diffrn_measurement_device_type 'Agilent Xcalibur PX Ultra A'
_diffrn_measurement_method 'omega scans'
_diffrn_radiation_type CuK\a
_diffrn_radiation_wavelength 1.54184
_diffrn_reflns_av_R_equivalents 0.0166
_diffrn_reflns_av_unetI/netI 0.0262
_diffrn_reflns_Laue_measured_fraction_full 0.982
_diffrn_reflns_Laue_measured_fraction_max 0.944
_diffrn_reflns_limit_h_max 13
_diffrn_reflns_limit_h_min -13
_diffrn_reflns_limit_k_max 13
_diffrn_reflns_limit_k_min -14
_diffrn_reflns_limit_l_max 29
_diffrn_reflns_limit_l_min -19
_diffrn_reflns_number 17239
_diffrn_reflns_point_group_measured_fraction_full 0.982
_diffrn_reflns_point_group_measured_fraction_max 0.944
_diffrn_reflns_theta_full 67.684
_diffrn_reflns_theta_max 73.680
_diffrn_reflns_theta_min 3.641
_diffrn_source 'Enhance Ultra (Cu) X-ray Source'
_exptl_absorpt_coefficient_mu 1.933
_exptl_absorpt_correction_T_max 0.851
_exptl_absorpt_correction_T_min 0.668
_exptl_absorpt_correction_type analytical
_exptl_absorpt_process_details
;
CrysAlisPro, Agilent Technologies,
Version 1.171.36.28 (release 01-02-2013 CrysAlis171 .NET)
(compiled Feb  1 2013,16:14:44)
Analytical numeric absorption correction using a multifaceted crystal
model based on expressions derived by R.C. Clark & J.S. Reid.
(Clark, R. C. & Reid, J. S. (1995). Acta Cryst. A51, 887-897)
;
_exptl_crystal_colour Colourless
_exptl_crystal_density_diffrn 1.167
_exptl_crystal_description blocks
_exptl_crystal_F_000 1116
_exptl_crystal_size_max 0.32
_exptl_crystal_size_mid 0.21
_exptl_crystal_size_min 0.11
_refine_diff_density_max 0.606
_refine_diff_density_min -0.447
_refine_diff_density_rms 0.048
_refine_ls_extinction_method none
_refine_ls_goodness_of_fit_ref 1.047
_refine_ls_hydrogen_treatment mixed
_refine_ls_matrix_type full
_refine_ls_number_parameters 683
_refine_ls_number_reflns 11303
_refine_ls_number_restraints 169
_refine_ls_restrained_S_all 1.089
_refine_ls_R_factor_all 0.0482
_refine_ls_R_factor_gt 0.0457
_refine_ls_shift/su_max 0.002
_refine_ls_shift/su_mean 0.000
_refine_ls_structure_factor_coef Fsqd
_refine_ls_weighting_details 'w=1/[\s^2^(Fo^2^)+(0.0733P)^2^+1.2596P] where P=(Fo^2^+2Fc^2^)/3'
_refine_ls_weighting_scheme calc
_refine_ls_wR_factor_gt 0.1272
_refine_ls_wR_factor_ref 0.1299
_reflns_Friedel_coverage 0.000
_reflns_number_gt 10474
_reflns_number_total 11303
_reflns_threshold_expression 'I > 2\s(I)'
_cod_data_source_file ic5027015_si_001.cif
_cod_data_source_block 1
_cod_depositor_comments 'Adding full bibliography for 4342409--4342411.cif.'
_cod_original_cell_volume 2961.19(14)
_cod_database_code 4342409
_shelx_space_group_comment
;
The symmetry employed for this shelxl refinement is uniquely defined
by the following loop, which should always be used as a source of
symmetry information in preference to the above space-group names.
They are only intended as comments.
;
_shelxl_version_number 2013-4

loop_
_space_group_symop_operation_xyz
'x, y, z'
'-x, -y, -z'

loop_
_atom_site_label
_atom_site_type_symbol
_atom_site_fract_x
_atom_site_fract_y
_atom_site_fract_z
_atom_site_U_iso_or_equiv
_atom_site_adp_type
_atom_site_occupancy
_atom_site_site_symmetry_order
_atom_site_calc_flag
_atom_site_refinement_flags_posn
_atom_site_refinement_flags_adp
_atom_site_refinement_flags_occupancy
_atom_site_disorder_assembly
_atom_site_disorder_group
Sc1 Sc 0.43599(3) 0.55743(3) 0.25094(2) 0.03041(10) Uani 1 1 d . . . . .
O1 O 0.30008(13) 0.64596(11) 0.19900(5) 0.0347(3) Uani 1 1 d . . . . .
C1 C 0.25553(16) 0.65891(15) 0.14995(7) 0.0296(3) Uani 1 1 d . . . . .
C2 C 0.19401(18) 0.77535(16) 0.12564(8) 0.0348(4) Uani 1 1 d . . . . .
C3 C 0.14751(18) 0.78127(16) 0.07394(8) 0.0367(4) Uani 1 1 d . . . . .
H3A H 0.1067 0.8587 0.0581 0.044 Uiso 1 1 calc R U . . .
C4 C 0.15625(17) 0.68135(16) 0.04328(7) 0.0323(4) Uani 1 1 d . . . . .
C5 C 0.21647(16) 0.56963(16) 0.06683(7) 0.0303(3) Uani 1 1 d . . . . .
H5A H 0.2242 0.4996 0.0474 0.036 Uiso 1 1 calc R U . . .
C6 C 0.26655(16) 0.55794(15) 0.11914(7) 0.0280(3) Uani 1 1 d . . . . .
P7 P 0.34871(4) 0.41349(4) 0.14880(2) 0.02631(10) Uani 1 1 d . . . . .
N8 N 0.45940(14) 0.41752(14) 0.18640(6) 0.0324(3) Uani 1 1 d . . . . .
C9 C 0.59061(18) 0.3657(2) 0.17367(8) 0.0450(5) Uani 1 1 d . . . . .
H9A H 0.5991 0.3182 0.1412 0.054 Uiso 1 1 calc R U . . .
H9B H 0.6270 0.3106 0.2052 0.054 Uiso 1 1 calc R U . . .
C10 C 0.6592(2) 0.4671(3) 0.16185(8) 0.0547(6) Uani 1 1 d . . . . .
H10A H 0.7503 0.4323 0.1599 0.066 Uiso 1 1 calc R U . . .
H10B H 0.6359 0.5107 0.1257 0.066 Uiso 1 1 calc R U . . .
N11 N 0.62959(16) 0.55339(19) 0.20479(7) 0.0444(4) Uani 1 1 d D . . . .
H11 H 0.624(2) 0.6286(9) 0.1882(9) 0.048(7) Uiso 1 1 d D . . . .
C12 C 0.7206(2) 0.5293(3) 0.24864(9) 0.0505(5) Uani 1 1 d . . . . .
H12A H 0.7052 0.5996 0.2711 0.061 Uiso 1 1 calc R U . . .
H12B H 0.8062 0.5189 0.2317 0.061 Uiso 1 1 calc R U . . .
C13 C 0.71043(17) 0.4165(2) 0.28531(8) 0.0456(5) Uani 1 1 d . . . . .
H13A H 0.7480 0.3435 0.2658 0.055 Uiso 1 1 calc R U . . .
H13B H 0.7563 0.4128 0.3191 0.055 Uiso 1 1 calc R U . . .
N14 N 0.57726(14) 0.41950(16) 0.30007(6) 0.0371(3) Uani 1 1 d . . . . .
P15 P 0.55382(4) 0.33423(5) 0.35417(2) 0.03429(12) Uani 1 1 d . . . . .
C16 C 0.39282(16) 0.33296(17) 0.36928(7) 0.0329(4) Uani 1 1 d . . . . .
C17 C 0.36648(18) 0.24372(18) 0.40944(8) 0.0383(4) Uani 1 1 d . . . . .
H17A H 0.4331 0.1817 0.4234 0.046 Uiso 1 1 calc R U . . .
C18 C 0.24576(19) 0.24438(18) 0.42895(8) 0.0398(4) Uani 1 1 d . . . . .
C19 C 0.15129(17) 0.34128(18) 0.40872(8) 0.0366(4) Uani 1 1 d . . . . .
H19A H 0.0680 0.3437 0.4224 0.044 Uiso 1 1 calc R U . . .
C20 C 0.17147(16) 0.43289(17) 0.37045(7) 0.0318(4) Uani 1 1 d . . . . .
C21 C 0.29590(16) 0.42726(17) 0.34797(7) 0.0307(3) Uani 1 1 d . . . . .
O21 O 0.31757(11) 0.50863(13) 0.30935(5) 0.0374(3) Uani 1 1 d . . . . .
C22 C 0.1821(2) 0.88849(18) 0.15667(9) 0.0479(5) Uani 1 1 d . . . . .
C23 C 0.3122(3) 0.9062(2) 0.16686(10) 0.0574(6) Uani 1 1 d . . . . .
H23A H 0.3580 0.8349 0.1887 0.086 Uiso 1 1 calc R U . . .
H23B H 0.3041 0.9783 0.1870 0.086 Uiso 1 1 calc R U . . .
H23C H 0.3577 0.9167 0.1315 0.086 Uiso 1 1 calc R U . . .
C24 C 0.1070(3) 0.8760(2) 0.21156(10) 0.0605(6) Uani 1 1 d . . . . .
H24A H 0.0238 0.8657 0.2043 0.091 Uiso 1 1 calc R U . . .
H24B H 0.0990 0.9492 0.2309 0.091 Uiso 1 1 calc R U . . .
H24C H 0.1505 0.8053 0.2344 0.091 Uiso 1 1 calc R U . . .
C25 C 0.1144(3) 1.0037(2) 0.12335(12) 0.0667(8) Uani 1 1 d . . . . .
H25A H 0.0302 0.9960 0.1162 0.100 Uiso 1 1 calc R U . . .
H25B H 0.1611 1.0144 0.0883 0.100 Uiso 1 1 calc R U . . .
H25C H 0.1087 1.0741 0.1443 0.100 Uiso 1 1 calc R U . . .
C26 C 0.10244(18) 0.69940(18) -0.01432(7) 0.0382(4) Uani 1 1 d . . . . .
C27 C -0.0397(2) 0.7469(2) -0.00948(9) 0.0465(5) Uani 1 1 d . . . . .
H27A H -0.0590 0.8239 0.0077 0.070 Uiso 1 1 calc R U . . .
H27B H -0.0774 0.6875 0.0132 0.070 Uiso 1 1 calc R U . . .
H27C H -0.0733 0.7597 -0.0463 0.070 Uiso 1 1 calc R U . . .
C28 C 0.1603(2) 0.7913(2) -0.05103(9) 0.0541(6) Uani 1 1 d . . . . .
H28A H 0.1433 0.8683 -0.0340 0.081 Uiso 1 1 calc R U . . .
H28B H 0.1238 0.8043 -0.0872 0.081 Uiso 1 1 calc R U . . .
H28C H 0.2507 0.7600 -0.0554 0.081 Uiso 1 1 calc R U . . .
C29 C 0.1300(2) 0.5806(2) -0.04188(8) 0.0480(5) Uani 1 1 d . . . . .
H29A H 0.0951 0.5950 -0.0784 0.072 Uiso 1 1 calc R U . . .
H29B H 0.0920 0.5212 -0.0193 0.072 Uiso 1 1 calc R U . . .
H29C H 0.2204 0.5493 -0.0456 0.072 Uiso 1 1 calc R U . . .
C30 C 0.39860(16) 0.32302(15) 0.09038(7) 0.0300(3) Uani 1 1 d . . . . .
C31 C 0.47347(18) 0.36530(17) 0.04787(7) 0.0350(4) Uani 1 1 d . . . . .
H31A H 0.4971 0.4399 0.0502 0.042 Uiso 1 1 calc R U . . .
C32 C 0.51363(19) 0.30000(19) 0.00252(8) 0.0418(4) Uani 1 1 d . . . . .
H32A H 0.5654 0.3291 -0.0259 0.050 Uiso 1 1 calc R U . . .
C33 C 0.4781(3) 0.1926(2) -0.00118(10) 0.0581(6) Uani 1 1 d . . . . .
H33A H 0.5050 0.1478 -0.0323 0.070 Uiso 1 1 calc R U . . .
C34 C 0.4033(3) 0.1498(2) 0.04035(12) 0.0659(7) Uani 1 1 d . . . . .
H34A H 0.3783 0.0762 0.0373 0.079 Uiso 1 1 calc R U . . .
C35 C 0.3648(2) 0.21414(19) 0.08646(9) 0.0461(5) Uani 1 1 d . . . . .
H35A H 0.3152 0.1834 0.1153 0.055 Uiso 1 1 calc R U . . .
C36 C 0.23559(17) 0.34346(15) 0.18858(7) 0.0306(3) Uani 1 1 d . . . . .
C37 C 0.2716(2) 0.27247(17) 0.23728(8) 0.0392(4) Uani 1 1 d . . . . .
H37A H 0.3533 0.2642 0.2496 0.047 Uiso 1 1 calc R U . . .
C38 C 0.1883(2) 0.2140(2) 0.26761(9) 0.0505(5) Uani 1 1 d . . . . .
H38A H 0.2126 0.1668 0.3010 0.061 Uiso 1 1 calc R U . . .
C39 C 0.0699(2) 0.2243(2) 0.24936(10) 0.0513(5) Uani 1 1 d . . . . .
H39A H 0.0135 0.1831 0.2699 0.062 Uiso 1 1 calc R U . . .
C40 C 0.0334(2) 0.2946(2) 0.20112(9) 0.0464(5) Uani 1 1 d . . . . .
H40A H -0.0480 0.3014 0.1887 0.056 Uiso 1 1 calc R U . . .
C41 C 0.11517(18) 0.35495(18) 0.17100(8) 0.0371(4) Uani 1 1 d . . . . .
H41A H 0.0893 0.4042 0.1383 0.044 Uiso 1 1 calc R U . . .
C42 C 0.64124(19) 0.1784(2) 0.34873(8) 0.0453(5) Uani 1 1 d . . . . .
C43 C 0.5869(2) 0.0929(2) 0.32817(10) 0.0581(6) Uani 1 1 d . . . . .
H43A H 0.5006 0.1135 0.3210 0.070 Uiso 1 1 calc R U . . .
C44 C 0.6574(3) -0.0224(3) 0.31798(14) 0.0770(8) Uani 1 1 d . . . . .
H44A H 0.6193 -0.0804 0.3048 0.092 Uiso 1 1 calc R U . . .
C45 C 0.7841(3) -0.0507(3) 0.32750(14) 0.0821(10) Uani 1 1 d . . . . .
H45A H 0.8333 -0.1282 0.3199 0.098 Uiso 1 1 calc R U . . .
C46 C 0.8398(2) 0.0330(3) 0.34798(12) 0.0703(8) Uani 1 1 d . . . . .
H46A H 0.9264 0.0124 0.3544 0.084 Uiso 1 1 calc R U . . .
C47 C 0.7687(2) 0.1471(2) 0.35914(10) 0.0561(6) Uani 1 1 d . . . . .
H47A H 0.8066 0.2035 0.3738 0.067 Uiso 1 1 calc R U . . .
C48 C 0.61049(17) 0.3823(2) 0.41456(8) 0.0430(5) Uani 1 1 d . . . . .
C49 C 0.6102(2) 0.5032(3) 0.41447(10) 0.0533(6) Uani 1 1 d . . . . .
H49A H 0.5848 0.5569 0.3830 0.064 Uiso 1 1 calc R U . . .
C50 C 0.6470(2) 0.5476(3) 0.46043(12) 0.0676(8) Uani 1 1 d . . . . .
H50A H 0.6467 0.6313 0.4602 0.081 Uiso 1 1 calc R U . . .
C51 C 0.6837(3) 0.4699(4) 0.50597(11) 0.0755(9) Uani 1 1 d . . . . .
H51A H 0.7087 0.5001 0.5373 0.091 Uiso 1 1 calc R U . . .
C52 C 0.6846(3) 0.3497(4) 0.50646(11) 0.0785(9) Uani 1 1 d . . . . .
H52A H 0.7108 0.2965 0.5380 0.094 Uiso 1 1 calc R U . . .
C53 C 0.6472(2) 0.3044(3) 0.46107(9) 0.0605(6) Uani 1 1 d . . . . .
H53A H 0.6466 0.2208 0.4618 0.073 Uiso 1 1 calc R U . . .
C54 C 0.2110(2) 0.1455(2) 0.47044(11) 0.0549(6) Uani 1 1 d . . . . .
C55 C 0.3254(3) 0.0575(3) 0.49322(15) 0.0885(12) Uani 1 1 d . . . . .
H55A H 0.3754 0.1021 0.5113 0.133 Uiso 1 1 calc R U . . .
H55B H 0.3755 0.0164 0.4630 0.133 Uiso 1 1 calc R U . . .
H55C H 0.2990 -0.0027 0.5200 0.133 Uiso 1 1 calc R U . . .
C56 C 0.1306(3) 0.2036(3) 0.51880(11) 0.0704(8) Uani 1 1 d . . . . .
H56A H 0.0563 0.2608 0.5048 0.106 Uiso 1 1 calc R U . . .
H56B H 0.1791 0.2469 0.5385 0.106 Uiso 1 1 calc R U . . .
H56C H 0.1050 0.1403 0.5440 0.106 Uiso 1 1 calc R U . . .
C57 C 0.1329(4) 0.0757(3) 0.44132(16) 0.0902(11) Uani 1 1 d . . . . .
H57A H 0.0592 0.1326 0.4266 0.135 Uiso 1 1 calc R U . . .
H57B H 0.1063 0.0149 0.4678 0.135 Uiso 1 1 calc R U . . .
H57C H 0.1836 0.0352 0.4111 0.135 Uiso 1 1 calc R U . . .
C58 C 0.06505(16) 0.54119(18) 0.35289(8) 0.0353(4) Uani 1 1 d . . . . .
C59 C 0.09668(19) 0.65909(19) 0.36735(9) 0.0427(4) Uani 1 1 d . . . . .
H59A H 0.1754 0.6683 0.3481 0.064 Uiso 1 1 calc R U . . .
H59B H 0.1052 0.6558 0.4072 0.064 Uiso 1 1 calc R U . . .
H59C H 0.0297 0.7283 0.3560 0.064 Uiso 1 1 calc R U . . .
C60 C -0.05876(18) 0.5318(2) 0.38343(10) 0.0487(5) Uani 1 1 d . . . . .
H60A H -0.0818 0.4575 0.3750 0.073 Uiso 1 1 calc R U . . .
H60B H -0.1240 0.6023 0.3717 0.073 Uiso 1 1 calc R U . . .
H60C H -0.0498 0.5296 0.4232 0.073 Uiso 1 1 calc R U . . .
C61 C 0.04641(19) 0.5485(2) 0.29071(8) 0.0443(5) Uani 1 1 d . . . . .
H61A H 0.0261 0.4735 0.2815 0.066 Uiso 1 1 calc R U . . .
H61B H 0.1233 0.5593 0.2702 0.066 Uiso 1 1 calc R U . . .
H61C H -0.0220 0.6175 0.2807 0.066 Uiso 1 1 calc R U . . .
O70 O 0.46461(16) 0.70538(15) 0.27982(7) 0.0538(4) Uani 1 1 d D . . . .
C71 C 0.4542(6) 0.7721(5) 0.3255(2) 0.082(2) Uani 0.562(7) 1 d D U P A 1
H71A H 0.5356 0.7920 0.3299 0.099 Uiso 0.562(7) 1 calc R U P A 1
H71B H 0.4360 0.7207 0.3587 0.099 Uiso 0.562(7) 1 calc R U P A 1
C72 C 0.3583(7) 0.8843(6) 0.3227(3) 0.108(3) Uani 0.562(7) 1 d D U P A 1
H72A H 0.3577 0.9257 0.3561 0.162 Uiso 0.562(7) 1 calc R U P A 1
H72B H 0.2766 0.8657 0.3197 0.162 Uiso 0.562(7) 1 calc R U P A 1
H72C H 0.3762 0.9370 0.2904 0.162 Uiso 0.562(7) 1 calc R U P A 1
C71' C 0.3969(8) 0.8119(7) 0.3021(3) 0.074(2) Uiso 0.438(7) 1 d D U P A 2
H71C H 0.3084 0.8266 0.2928 0.089 Uiso 0.438(7) 1 calc R U P A 2
H71D H 0.4305 0.8818 0.2857 0.089 Uiso 0.438(7) 1 calc R U P A 2
C72' C 0.4049(9) 0.8023(9) 0.3623(4) 0.095(3) Uiso 0.438(7) 1 d D U P A 2
H72D H 0.3557 0.8767 0.3769 0.143 Uiso 0.438(7) 1 calc R U P A 2
H72E H 0.4923 0.7908 0.3715 0.143 Uiso 0.438(7) 1 calc R U P A 2
H72F H 0.3722 0.7328 0.3785 0.143 Uiso 0.438(7) 1 calc R U P A 2
O80 O 0.6395(4) 0.7927(4) 0.14221(16) 0.0970(15) Uani 0.634(5) 1 d D U P B 1
C81 C 0.6342(8) 0.8798(8) 0.1794(3) 0.128(3) Uani 0.634(5) 1 d D U P B 1
H81A H 0.6715 0.8406 0.2142 0.153 Uiso 0.634(5) 1 calc R U P B 1
H81B H 0.5462 0.9202 0.1878 0.153 Uiso 0.634(5) 1 calc R U P B 1
C82 C 0.7079(11) 0.9753(8) 0.1531(5) 0.165(3) Uani 0.634(5) 1 d D U P B 1
H82A H 0.6513 1.0508 0.1385 0.198 Uiso 0.634(5) 1 calc R U P B 1
H82B H 0.7630 0.9948 0.1796 0.198 Uiso 0.634(5) 1 calc R U P B 1
C83 C 0.7832(11) 0.9037(9) 0.1066(5) 0.159(3) Uani 0.634(5) 1 d D U P B 1
H83A H 0.7611 0.9478 0.0704 0.191 Uiso 0.634(5) 1 calc R U P B 1
H83B H 0.8736 0.8952 0.1107 0.191 Uiso 0.634(5) 1 calc R U P B 1
C84 C 0.7532(9) 0.7787(9) 0.1098(4) 0.112(3) Uani 0.634(5) 1 d D U P B 1
H84A H 0.7425 0.7557 0.0727 0.135 Uiso 0.634(5) 1 calc R U P B 1
H84B H 0.8200 0.7163 0.1277 0.135 Uiso 0.634(5) 1 calc R U P B 1
O80' O 0.7111(14) 0.7973(13) 0.1089(6) 0.144(4) Uiso 0.366(5) 1 d D U P B 2
C81' C 0.8155(11) 0.7725(10) 0.1474(5) 0.103(3) Uiso 0.366(5) 1 d D U P B 2
H81C H 0.8334 0.6872 0.1633 0.124 Uiso 0.366(5) 1 calc R U P B 2
H81D H 0.8925 0.7909 0.1288 0.124 Uiso 0.366(5) 1 calc R U P B 2
C82' C 0.7640(13) 0.8571(11) 0.1899(5) 0.119(4) Uiso 0.366(5) 1 d D U P B 2
H82C H 0.8309 0.8891 0.2042 0.142 Uiso 0.366(5) 1 calc R U P B 2
H82D H 0.7231 0.8159 0.2210 0.142 Uiso 0.366(5) 1 calc R U P B 2
C83' C 0.663(2) 0.9660(15) 0.1589(7) 0.188(5) Uiso 0.366(5) 1 d D U P B 2
H83C H 0.5764 0.9649 0.1727 0.225 Uiso 0.366(5) 1 calc R U P B 2
H83D H 0.6796 1.0463 0.1633 0.225 Uiso 0.366(5) 1 calc R U P B 2
C84' C 0.6853(17) 0.9336(13) 0.0969(6) 0.137(4) Uiso 0.366(5) 1 d D U P B 2
H84C H 0.6104 0.9655 0.0752 0.164 Uiso 0.366(5) 1 calc R U P B 2
H84D H 0.7579 0.9612 0.0784 0.164 Uiso 0.366(5) 1 calc R U P B 2

loop_
_atom_site_aniso_label
_atom_site_aniso_U_11
_atom_site_aniso_U_22
_atom_site_aniso_U_33
_atom_site_aniso_U_23
_atom_site_aniso_U_13
_atom_site_aniso_U_12
Sc1 0.02843(17) 0.04134(19) 0.02131(16) -0.00245(12) -0.00155(12) -0.00747(13)
O1 0.0432(7) 0.0335(6) 0.0248(6) -0.0014(5) -0.0060(5) -0.0022(5)
C1 0.0320(8) 0.0305(8) 0.0250(8) 0.0006(6) -0.0016(6) -0.0052(7)
C2 0.0405(10) 0.0275(8) 0.0339(9) 0.0011(7) -0.0033(7) -0.0033(7)
C3 0.0404(10) 0.0303(9) 0.0343(9) 0.0076(7) -0.0046(7) -0.0007(7)
C4 0.0314(8) 0.0368(9) 0.0256(8) 0.0052(7) -0.0037(7) -0.0037(7)
C5 0.0304(8) 0.0326(8) 0.0261(8) -0.0003(6) -0.0036(6) -0.0038(7)
C6 0.0289(8) 0.0271(8) 0.0258(8) 0.0024(6) -0.0035(6) -0.0031(6)
P7 0.0285(2) 0.0270(2) 0.02106(19) 0.00047(14) -0.00360(15) -0.00153(15)
N8 0.0283(7) 0.0383(8) 0.0278(7) -0.0046(6) -0.0045(6) -0.0002(6)
C9 0.0301(9) 0.0655(13) 0.0331(10) -0.0147(9) -0.0068(7) 0.0078(9)
C10 0.0326(10) 0.105(2) 0.0273(9) -0.0125(11) 0.0047(8) -0.0167(11)
N11 0.0374(9) 0.0711(12) 0.0288(8) 0.0005(8) -0.0005(7) -0.0230(8)
C12 0.0337(10) 0.0894(17) 0.0345(10) -0.0075(10) -0.0007(8) -0.0257(11)
C13 0.0241(9) 0.0834(15) 0.0282(9) -0.0035(9) -0.0026(7) -0.0102(9)
N14 0.0233(7) 0.0609(10) 0.0240(7) 0.0008(7) -0.0009(5) -0.0051(7)
P15 0.0223(2) 0.0539(3) 0.0217(2) -0.00163(18) -0.00178(15) 0.00124(18)
C16 0.0252(8) 0.0457(10) 0.0242(8) -0.0038(7) -0.0003(6) -0.0005(7)
C17 0.0350(9) 0.0420(10) 0.0319(9) -0.0004(7) 0.0005(7) 0.0022(8)
C18 0.0393(10) 0.0406(10) 0.0361(10) -0.0011(8) 0.0065(8) -0.0052(8)
C19 0.0292(9) 0.0443(10) 0.0352(9) -0.0069(8) 0.0056(7) -0.0065(7)
C20 0.0249(8) 0.0423(9) 0.0264(8) -0.0077(7) -0.0013(6) -0.0019(7)
C21 0.0263(8) 0.0431(9) 0.0206(7) -0.0037(6) -0.0006(6) -0.0032(7)
O21 0.0266(6) 0.0523(8) 0.0273(6) 0.0060(5) 0.0000(5) -0.0004(5)
C22 0.0689(14) 0.0283(9) 0.0429(11) -0.0019(8) -0.0079(10) -0.0023(9)
C23 0.0849(18) 0.0394(11) 0.0537(13) -0.0007(9) -0.0134(12) -0.0239(11)
C24 0.0800(18) 0.0426(12) 0.0508(13) -0.0134(10) 0.0038(12) 0.0048(11)
C25 0.101(2) 0.0277(10) 0.0649(15) -0.0026(10) -0.0217(15) 0.0038(11)
C26 0.0341(9) 0.0477(10) 0.0278(9) 0.0072(7) -0.0068(7) -0.0015(8)
C27 0.0367(10) 0.0545(12) 0.0432(11) 0.0027(9) -0.0096(8) 0.0000(9)
C28 0.0497(12) 0.0719(15) 0.0356(10) 0.0217(10) -0.0090(9) -0.0120(11)
C29 0.0462(11) 0.0643(13) 0.0285(9) -0.0053(9) -0.0102(8) 0.0008(10)
C30 0.0318(8) 0.0303(8) 0.0250(8) -0.0008(6) -0.0047(6) -0.0004(6)
C31 0.0366(9) 0.0371(9) 0.0301(9) -0.0020(7) -0.0014(7) -0.0062(7)
C32 0.0415(10) 0.0483(11) 0.0317(9) -0.0052(8) 0.0049(8) -0.0033(8)
C33 0.0716(16) 0.0547(13) 0.0474(12) -0.0242(10) 0.0173(11) -0.0104(11)
C34 0.089(2) 0.0462(13) 0.0673(16) -0.0268(12) 0.0247(14) -0.0248(13)
C35 0.0577(13) 0.0366(10) 0.0438(11) -0.0080(8) 0.0127(9) -0.0125(9)
C36 0.0358(9) 0.0301(8) 0.0236(8) -0.0016(6) -0.0002(6) -0.0036(7)
C37 0.0462(11) 0.0383(9) 0.0295(9) 0.0040(7) -0.0018(8) -0.0049(8)
C38 0.0681(15) 0.0452(11) 0.0347(10) 0.0067(8) 0.0079(10) -0.0126(10)
C39 0.0624(14) 0.0459(11) 0.0483(12) -0.0091(9) 0.0206(10) -0.0223(10)
C40 0.0407(11) 0.0512(12) 0.0506(12) -0.0156(9) 0.0084(9) -0.0154(9)
C41 0.0375(10) 0.0404(10) 0.0322(9) -0.0048(7) -0.0010(7) -0.0060(8)
C42 0.0351(10) 0.0604(13) 0.0295(9) 0.0001(8) -0.0004(7) 0.0097(9)
C43 0.0510(13) 0.0619(14) 0.0542(13) -0.0105(11) -0.0068(11) 0.0062(11)
C44 0.0734(19) 0.0650(17) 0.083(2) -0.0183(15) -0.0063(16) 0.0098(14)
C45 0.074(2) 0.0711(19) 0.080(2) -0.0119(16) -0.0016(16) 0.0295(16)
C46 0.0411(13) 0.0834(19) 0.0650(16) 0.0060(14) 0.0035(11) 0.0230(13)
C47 0.0334(11) 0.0713(15) 0.0513(13) 0.0054(11) 0.0005(9) 0.0084(10)
C48 0.0261(9) 0.0718(14) 0.0281(9) -0.0073(9) -0.0010(7) -0.0038(8)
C49 0.0392(11) 0.0794(16) 0.0409(11) -0.0134(11) 0.0009(9) -0.0099(11)
C50 0.0462(13) 0.101(2) 0.0615(16) -0.0345(15) 0.0044(11) -0.0197(14)
C51 0.0473(14) 0.138(3) 0.0450(14) -0.0370(17) -0.0065(11) -0.0143(16)
C52 0.0719(19) 0.125(3) 0.0352(13) -0.0085(15) -0.0210(12) -0.0085(18)
C53 0.0579(14) 0.0877(18) 0.0316(11) -0.0001(11) -0.0129(10) -0.0061(13)
C54 0.0563(14) 0.0434(11) 0.0580(14) 0.0052(10) 0.0166(11) -0.0062(10)
C55 0.083(2) 0.0629(17) 0.094(2) 0.0375(16) 0.0258(18) 0.0096(15)
C56 0.0806(19) 0.0643(16) 0.0542(14) 0.0118(12) 0.0266(13) -0.0070(14)
C57 0.111(3) 0.0693(19) 0.100(3) -0.0098(17) 0.024(2) -0.0473(19)
C58 0.0235(8) 0.0441(10) 0.0355(9) -0.0075(7) -0.0014(7) -0.0002(7)
C59 0.0345(10) 0.0454(11) 0.0454(11) -0.0106(8) -0.0030(8) -0.0003(8)
C60 0.0253(9) 0.0575(13) 0.0591(13) -0.0080(10) 0.0034(9) -0.0009(8)
C61 0.0332(10) 0.0547(12) 0.0404(10) -0.0073(9) -0.0118(8) 0.0038(8)
O70 0.0548(9) 0.0588(9) 0.0520(9) -0.0139(7) -0.0066(7) -0.0167(7)
C71 0.092(4) 0.085(3) 0.048(3) -0.039(2) -0.043(3) 0.050(3)
C72 0.116(5) 0.093(5) 0.115(5) -0.071(4) -0.016(4) 0.006(4)
O80 0.120(3) 0.105(3) 0.080(2) -0.0210(19) 0.059(2) -0.065(2)
C81 0.137(5) 0.147(5) 0.133(5) -0.066(4) 0.065(4) -0.098(4)
C82 0.196(7) 0.123(5) 0.197(7) -0.047(5) 0.106(5) -0.096(5)
C83 0.156(6) 0.153(6) 0.185(6) -0.037(5) 0.056(5) -0.077(5)
C84 0.099(5) 0.142(5) 0.101(4) -0.022(4) 0.047(4) -0.050(4)

loop_
_atom_type_symbol
_atom_type_description
_atom_type_scat_dispersion_real
_atom_type_scat_dispersion_imag
_atom_type_scat_source
C C 0.0181 0.0091 'International Tables Vol C Tables 4.2.6.8 and 6.1.1.4'
H H 0.0000 0.0000 'International Tables Vol C Tables 4.2.6.8 and 6.1.1.4'
N N 0.0311 0.0180 'International Tables Vol C Tables 4.2.6.8 and 6.1.1.4'
P P 0.2955 0.4335 'International Tables Vol C Tables 4.2.6.8 and 6.1.1.4'
Sc Sc 0.3119 1.5331 'International Tables Vol C Tables 4.2.6.8 and 6.1.1.4'
O O 0.0492 0.0322 'International Tables Vol C Tables 4.2.6.8 and 6.1.1.4'

loop_
_geom_angle_atom_site_label_1
_geom_angle_atom_site_label_2
_geom_angle_atom_site_label_3
_geom_angle
O70 Sc1 O21 100.47(7)
O70 Sc1 O1 95.90(6)
O21 Sc1 O1 94.91(5)
O70 Sc1 N14 98.02(7)
O21 Sc1 N14 82.54(5)
O1 Sc1 N14 166.08(6)
O70 Sc1 N8 153.95(7)
O21 Sc1 N8 105.52(6)
O1 Sc1 N8 80.26(5)
N14 Sc1 N8 87.22(6)
O70 Sc1 N11 83.68(7)
O21 Sc1 N11 156.24(6)
O1 Sc1 N11 108.01(6)
N14 Sc1 N11 73.70(6)
N8 Sc1 N11 73.27(6)
C1 O1 Sc1 147.98(12)
O1 C1 C6 120.79(15)
O1 C1 C2 121.49(16)
C6 C1 C2 117.71(15)
C3 C2 C1 118.03(16)
C3 C2 C22 122.02(16)
C1 C2 C22 119.95(17)
C2 C3 C4 124.77(16)
C5 C4 C3 116.83(16)
C5 C4 C26 123.06(17)
C3 C4 C26 120.11(16)
C4 C5 C6 121.03(16)
C5 C6 C1 121.61(15)
C5 C6 P7 120.98(13)
C1 C6 P7 117.41(12)
N8 P7 C6 115.33(8)
N8 P7 C36 109.63(8)
C6 P7 C36 107.47(8)
N8 P7 C30 113.48(8)
C6 P7 C30 104.67(8)
C36 P7 C30 105.64(8)
C9 N8 P7 124.62(12)
C9 N8 Sc1 111.21(12)
P7 N8 Sc1 121.46(8)
N8 C9 C10 109.12(18)
N11 C10 C9 111.44(16)
C10 N11 C12 114.19(19)
C10 N11 Sc1 113.52(12)
C12 N11 Sc1 105.16(12)
N11 C12 C13 111.12(17)
N14 C13 C12 109.29(17)
C13 N14 P15 114.33(13)
C13 N14 Sc1 116.65(12)
P15 N14 Sc1 128.55(8)
N14 P15 C16 113.64(8)
N14 P15 C48 111.08(10)
C16 P15 C48 106.81(8)
N14 P15 C42 111.19(9)
C16 P15 C42 108.54(10)
C48 P15 C42 105.13(10)
C17 C16 C21 120.78(16)
C17 C16 P15 116.94(13)
C21 C16 P15 121.67(14)
C18 C17 C16 121.33(17)
C17 C18 C19 117.00(18)
C17 C18 C54 123.49(19)
C19 C18 C54 119.51(18)
C20 C19 C18 124.38(17)
C19 C20 C21 118.14(16)
C19 C20 C58 121.77(16)
C21 C20 C58 120.07(16)
O21 C21 C16 121.86(15)
O21 C21 C20 119.94(16)
C16 C21 C20 118.20(16)
C21 O21 Sc1 147.41(12)
C2 C22 C23 109.76(19)
C2 C22 C25 111.71(18)
C23 C22 C25 107.0(2)
C2 C22 C24 110.02(18)
C23 C22 C24 110.5(2)
C25 C22 C24 107.8(2)
C29 C26 C28 108.38(18)
C29 C26 C27 108.37(18)
C28 C26 C27 109.10(17)
C29 C26 C4 111.37(15)
C28 C26 C4 109.81(17)
C27 C26 C4 109.76(16)
C35 C30 C31 118.89(17)
C35 C30 P7 122.38(14)
C31 C30 P7 118.73(14)
C32 C31 C30 120.95(18)
C33 C32 C31 119.59(19)
C32 C33 C34 120.3(2)
C33 C34 C35 120.3(2)
C30 C35 C34 120.0(2)
C41 C36 C37 119.34(17)
C41 C36 P7 121.82(13)
C37 C36 P7 118.79(15)
C38 C37 C36 120.1(2)
C39 C38 C37 120.1(2)
C38 C39 C40 120.1(2)
C41 C40 C39 120.2(2)
C40 C41 C36 120.10(19)
C43 C42 C47 119.0(2)
C43 C42 P15 120.92(16)
C47 C42 P15 119.6(2)
C44 C43 C42 121.1(3)
C45 C44 C43 118.9(3)
C44 C45 C46 120.7(3)
C45 C46 C47 120.2(3)
C46 C47 C42 119.9(3)
C49 C48 C53 119.5(2)
C49 C48 P15 117.14(16)
C53 C48 P15 123.3(2)
C48 C49 C50 120.3(3)
C51 C50 C49 119.8(3)
C52 C51 C50 120.4(2)
C51 C52 C53 120.4(3)
C52 C53 C48 119.6(3)
C55 C54 C56 108.4(2)
C55 C54 C18 112.2(2)
C56 C54 C18 110.02(19)
C55 C54 C57 109.6(3)
C56 C54 C57 108.1(3)
C18 C54 C57 108.5(2)
C60 C58 C61 108.06(16)
C60 C58 C59 107.40(16)
C61 C58 C59 109.48(17)
C60 C58 C20 111.54(17)
C61 C58 C20 111.17(15)
C59 C58 C20 109.10(15)
C71 O70 Sc1 146.1(3)
C71' O70 Sc1 140.0(4)
O70 C71 C72 114.8(4)
O70 C71' C72' 111.0(7)
C81 O80 C84 109.9(5)
O80 C81 C82 108.7(5)
C83 C82 C81 99.7(5)
C84 C83 C82 109.0(5)
O80 C84 C83 103.6(6)
C81' O80' C84' 102.9(10)
C82' C81' O80' 101.6(8)
C81' C82' C83' 105.3(7)
C84' C83' C82' 101.8(8)
O80' C84' C83' 96.7(9)

loop_
_geom_bond_atom_site_label_1
_geom_bond_atom_site_label_2
_geom_bond_distance
Sc1 O70 1.9829(16)
Sc1 O21 1.9921(13)
Sc1 O1 2.0458(13)
Sc1 N14 2.2567(16)
Sc1 N8 2.3083(15)
Sc1 N11 2.3367(17)
O1 C1 1.308(2)
C1 C6 1.411(2)
C1 C2 1.434(2)
C2 C3 1.385(3)
C2 C22 1.531(3)
C3 C4 1.403(3)
C4 C5 1.381(2)
C4 C26 1.541(2)
C5 C6 1.409(2)
C6 P7 1.7940(16)
P7 N8 1.5874(15)
P7 C36 1.8082(18)
P7 C30 1.8212(17)
N8 C9 1.455(2)
C9 C10 1.513(4)
C10 N11 1.475(3)
N11 C12 1.480(3)
C12 C13 1.512(3)
C13 N14 1.480(2)
N14 P15 1.6034(16)
P15 C16 1.7901(18)
P15 C48 1.818(2)
P15 C42 1.825(2)
C16 C17 1.406(3)
C16 C21 1.415(2)
C17 C18 1.381(3)
C18 C19 1.407(3)
C18 C54 1.536(3)
C19 C20 1.377(3)
C20 C21 1.431(2)
C20 C58 1.543(2)
C21 O21 1.305(2)
C22 C23 1.533(4)
C22 C25 1.537(3)
C22 C24 1.538(3)
C26 C29 1.527(3)
C26 C28 1.532(3)
C26 C27 1.535(3)
C30 C35 1.386(3)
C30 C31 1.399(3)
C31 C32 1.384(3)
C32 C33 1.377(3)
C33 C34 1.385(4)
C34 C35 1.392(3)
C36 C41 1.396(3)
C36 C37 1.398(2)
C37 C38 1.387(3)
C38 C39 1.383(4)
C39 C40 1.387(3)
C40 C41 1.385(3)
C42 C43 1.400(4)
C42 C47 1.403(3)
C43 C44 1.398(4)
C44 C45 1.390(5)
C45 C46 1.391(5)
C46 C47 1.394(4)
C48 C49 1.374(4)
C48 C53 1.393(3)
C49 C50 1.395(3)
C50 C51 1.374(5)
C51 C52 1.364(5)
C52 C53 1.391(4)
C54 C55 1.520(4)
C54 C56 1.535(3)
C54 C57 1.544(4)
C58 C60 1.530(3)
C58 C61 1.538(3)
C58 C59 1.538(3)
O70 C71 1.392(4)
O70 C71' 1.407(7)
C71 C72 1.457(7)
C71' C72' 1.469(10)
O80 C81 1.396(7)
O80 C84 1.420(8)
C81 C82 1.564(8)
C82 C83 1.543(9)
C83 C84 1.525(10)
O80' C81' 1.494(12)
O80' C84' 1.514(13)
C81' C82' 1.480(11)
C82' C83' 1.628(13)
C83' C84' 1.582(13)
